data_7103750
loop_
_publ_author_name
'Philip Gale'
'Salvatore Camiolo'
'El Drubi Vega,Ismael'
'Michael B. Hursthouse'
'Mark E. Light'

_publ_section_title
;
Anion complexation properties of
2,2?-bisamidodipyrrolylmethanes
;
_journal_name_full 'Chemical communications (Cambridge, England)'
_journal_paper_doi 10.1039/b303532h
_journal_year 2003
_chemical_formula_sum 'C25 H40 N4 O2'
_chemical_formula_weight 428.61
_chemical_name_systematic
;
?
;
_space_group_IT_number 2
_symmetry_cell_setting triclinic
_symmetry_space_group_name_Hall '-P 1'
_symmetry_space_group_name_H-M 'P -1'
_atom_sites_solution_hydrogens geom
_atom_sites_solution_primary direct
_atom_sites_solution_secondary difmap
_audit_creation_method SHELXL-97
_cell_angle_alpha 77.2000(10)
_cell_angle_beta 75.5160(10)
_cell_angle_gamma 76.1900(10)
_cell_formula_units_Z 4
_cell_length_a 12.7164(2)
_cell_length_b 14.1868(2)
_cell_length_c 15.2266(2)
_cell_measurement_temperature 120(2)
_cell_volume 2544.22(6)
_computing_cell_refinement 'DENZO (Otwinowski and MInor, 1997)'
_computing_data_collection 'COLLECT (Hooft, 1998)'
_computing_data_reduction 'DENZO, COLLECT, MAXUS (Mackay et al., 1998)'
_computing_molecular_graphics 'CAMERON (Watkin, et al., 1993)'
_computing_publication_material 'WINGX (Farrugia, 1998)'
_computing_structure_refinement 'SHELXL-97 (Sheldrick, 1997)'
_computing_structure_solution 'SHELXS-97 (Sheldrick, 1990)'
_diffrn_ambient_temperature 120(2)
_diffrn_detector_area_resol_mean '9.091 pixels mm^1^'
_diffrn_measured_fraction_theta_full 0.998
_diffrn_measured_fraction_theta_max 0.998
_diffrn_measurement_device_type 'Bruker Nonius Kappa CCD Area detector'
_diffrn_measurement_method '\f and \w scans to fill the asymmetric unit'
_diffrn_radiation_monochromator graphite
_diffrn_radiation_source 'Bruker Nonius FR591 Rotating anode'
_diffrn_radiation_type MoK\a
_diffrn_radiation_wavelength 0.71073
_diffrn_reflns_av_R_equivalents 0.0559
_diffrn_reflns_av_sigmaI/netI 0.0381
_diffrn_reflns_limit_h_max 15
_diffrn_reflns_limit_h_min -15
_diffrn_reflns_limit_k_max 16
_diffrn_reflns_limit_k_min -16
_diffrn_reflns_limit_l_max 18
_diffrn_reflns_limit_l_min -18
_diffrn_reflns_number 48899
_diffrn_reflns_theta_full 25.03
_diffrn_reflns_theta_max 25.03
_diffrn_reflns_theta_min 2.93
_exptl_absorpt_coefficient_mu 0.072
_exptl_absorpt_correction_T_max 0.978
_exptl_absorpt_correction_T_min 0.956
_exptl_absorpt_correction_type multi-scan
_exptl_absorpt_process_details 'SORTAV (Blessing, 1997)'
_exptl_crystal_density_diffrn 1.119
_exptl_crystal_density_method 'not measured'
_exptl_crystal_F_000 936
_refine_diff_density_max 0.792
_refine_diff_density_min -0.422
_refine_diff_density_rms 0.061
_refine_ls_extinction_coef 0.024(2)
_refine_ls_extinction_expression Fc^*^=kFc[1+0.001xFc^2^\l^3^/sin(2\q)]^-1/4^
_refine_ls_extinction_method SHELXL
_refine_ls_goodness_of_fit_ref 0.542
_refine_ls_hydrogen_treatment mixed
_refine_ls_matrix_type full
_refine_ls_number_parameters 572
_refine_ls_number_reflns 8967
_refine_ls_number_restraints 0
_refine_ls_restrained_S_all 0.542
_refine_ls_R_factor_all 0.0599
_refine_ls_R_factor_gt 0.0501
_refine_ls_shift/su_max 0.004
_refine_ls_shift/su_mean 0.000
_refine_ls_structure_factor_coef Fsqd
_refine_ls_weighting_details 'calc w=1/[\s^2^(Fo^2^)+(0.1782P)^2^+5.6926P] where P=(Fo^2^+2Fc^2^)/3'
_refine_ls_weighting_scheme calc
_refine_ls_wR_factor_gt 0.1422
_refine_ls_wR_factor_ref 0.1579
_reflns_number_gt 7734
_reflns_number_total 8967
_reflns_threshold_expression >2sigma(I)
_cod_data_source_file b303532h.txt
_cod_data_source_block ie24
_cod_depositor_comments
;
The following automatic conversions were performed:
'_symmetry_cell_setting' value 'Triclinic' changed to 'triclinic'
according to '/home/saulius/struct/CIF-dictionaries/cif_core.dic'
dictionary named 'cif_core.dic' version 2.4.1 from 2010-06-29.

Automatic conversion script
Id: cif_fix_enum 1527 2010-12-29 10:47:43Z saulius 

The following automatic conversions were performed:

'_exptl_absorpt_correction_type' tag value 'Multi-scans' was replaced
with 'multi-scan' value.

Automatic conversion script
Id: cif_fix_values 1646 2011-03-28 12:23:43Z adriana 
;
_cod_original_sg_symbol_H-M P-1
_cod_database_code 7103750

loop_
_symmetry_equiv_pos_as_xyz
'x, y, z'
'-x, -y, -z'

loop_
_atom_site_label
_atom_site_type_symbol
_atom_site_fract_x
_atom_site_fract_y
_atom_site_fract_z
_atom_site_U_iso_or_equiv
_atom_site_adp_type
_atom_site_occupancy
_atom_site_symmetry_multiplicity
_atom_site_calc_flag
_atom_site_refinement_flags
_atom_site_disorder_assembly
_atom_site_disorder_group
N1 N 0.34797(13) 0.42612(11) 0.45769(10) 0.0241(3) Uani 1 1 d . . .
H1 H 0.3337 0.3822 0.5076 0.029 Uiso 1 1 calc R . .
N2 N 0.34610(12) 0.46236(10) 0.63672(9) 0.0205(3) Uani 1 1 d . . .
H2 H 0.3426 0.4006 0.6390 0.025 Uiso 1 1 calc R . .
N3 N 0.52767(12) 0.40196(10) 0.79479(9) 0.0217(3) Uani 1 1 d . . .
H3 H 0.5433 0.4083 0.7344 0.026 Uiso 1 1 calc R . .
N4 N 0.76097(12) 0.33914(11) 0.72606(10) 0.0265(3) Uani 1 1 d . . .
H4 H 0.7220 0.3813 0.6888 0.032 Uiso 1 1 calc R . .
O1 O 0.38537(10) 0.57785(8) 0.39647(8) 0.0224(3) Uani 1 1 d . . .
O2 O 0.78041(11) 0.27944(10) 0.87217(9) 0.0320(3) Uani 1 1 d . . .
C1 C 0.3743(3) 0.15948(17) 0.28437(18) 0.0554(7) Uani 1 1 d . . .
H1A H 0.4485 0.1296 0.2960 0.083 Uiso 1 1 calc R . .
H1B H 0.3692 0.1476 0.2247 0.083 Uiso 1 1 calc R . .
H1C H 0.3190 0.1301 0.3331 0.083 Uiso 1 1 calc R . .
C2 C 0.35302(18) 0.26918(15) 0.28331(13) 0.0342(4) Uani 1 1 d . . .
H2A H 0.2800 0.2995 0.2675 0.041 Uiso 1 1 calc R . .
H2B H 0.4101 0.2981 0.2348 0.041 Uiso 1 1 calc R . .
C3 C 0.35456(16) 0.29415(14) 0.37537(13) 0.0291(4) Uani 1 1 d . . .
H3A H 0.2902 0.2748 0.4220 0.035 Uiso 1 1 calc R . .
H3B H 0.4226 0.2559 0.3961 0.035 Uiso 1 1 calc R . .
C4 C 0.35072(17) 0.40273(14) 0.36846(12) 0.0285(4) Uani 1 1 d . . .
H4A H 0.4167 0.4217 0.3237 0.034 Uiso 1 1 calc R . .
H4B H 0.2841 0.4413 0.3456 0.034 Uiso 1 1 calc R . .
C5 C 0.36645(13) 0.51240(12) 0.46579(11) 0.0202(4) Uani 1 1 d . . .
C6 C 0.36093(13) 0.53165(12) 0.55723(11) 0.0197(3) Uani 1 1 d . . .
C7 C 0.36323(14) 0.61933(12) 0.58240(11) 0.0213(4) Uani 1 1 d . . .
C8 C 0.34838(14) 0.60198(13) 0.67969(12) 0.0231(4) Uani 1 1 d . . .
C9 C 0.33784(14) 0.50449(13) 0.71093(11) 0.0215(4) Uani 1 1 d . . .
C10 C 0.32242(15) 0.44706(14) 0.80712(11) 0.0253(4) Uani 1 1 d . . .
H10A H 0.2983 0.3857 0.8072 0.030 Uiso 1 1 calc R . .
H10B H 0.2624 0.4862 0.8473 0.030 Uiso 1 1 calc R . .
C11 C 0.42453(15) 0.42045(12) 0.84744(11) 0.0224(4) Uani 1 1 d . . .
C12 C 0.43334(16) 0.40336(13) 0.93891(12) 0.0257(4) Uani 1 1 d . . .
C13 C 0.54706(16) 0.37263(13) 0.94111(12) 0.0249(4) Uani 1 1 d . . .
C14 C 0.60527(15) 0.37153(12) 0.85060(12) 0.0228(4) Uani 1 1 d . . .
C15 C 0.72095(15) 0.32889(12) 0.81723(12) 0.0241(4) Uani 1 1 d . . .
C16 C 0.86764(15) 0.28214(14) 0.68705(13) 0.0307(4) Uani 1 1 d . . .
H16A H 0.8656 0.2110 0.7041 0.037 Uiso 1 1 calc R . .
H16B H 0.9265 0.2943 0.7127 0.037 Uiso 1 1 calc R . .
C17 C 0.89399(16) 0.31059(15) 0.58302(13) 0.0326(4) Uani 1 1 d . . .
H17A H 0.9020 0.3804 0.5664 0.039 Uiso 1 1 calc R . .
H17B H 0.8314 0.3045 0.5583 0.039 Uiso 1 1 calc R . .
C18 C 0.99967(18) 0.24672(17) 0.53836(16) 0.0414(5) Uani 1 1 d . . .
H18A H 1.0617 0.2508 0.5649 0.050 Uiso 1 1 calc R . .
H18B H 0.9905 0.1772 0.5530 0.050 Uiso 1 1 calc R . .
C19 C 1.0288(2) 0.2773(2) 0.43469(18) 0.0634(8) Uani 1 1 d . . .
H19A H 0.9663 0.2764 0.4082 0.095 Uiso 1 1 calc R . .
H19B H 1.0941 0.2312 0.4091 0.095 Uiso 1 1 calc R . .
H19C H 1.0448 0.3439 0.4197 0.095 Uiso 1 1 calc R . .
C20 C 0.37882(16) 0.71496(13) 0.51984(12) 0.0269(4) Uani 1 1 d . . .
H20A H 0.4501 0.7051 0.4763 0.040 Uiso 1 1 calc R . .
H20B H 0.3777 0.7640 0.5565 0.040 Uiso 1 1 calc R . .
H20C H 0.3189 0.7382 0.4858 0.040 Uiso 1 1 calc R . .
C21 C 0.33975(17) 0.67526(14) 0.74026(13) 0.0297(4) Uani 1 1 d . . .
H21A H 0.3902 0.7214 0.7082 0.036 Uiso 1 1 calc R . .
H21B H 0.3646 0.6398 0.7975 0.036 Uiso 1 1 calc R . .
C22 C 0.22261(19) 0.73428(17) 0.76553(16) 0.0425(5) Uani 1 1 d . . .
H22A H 0.1974 0.7698 0.7092 0.064 Uiso 1 1 calc R . .
H22B H 0.2224 0.7816 0.8037 0.064 Uiso 1 1 calc R . .
H22C H 0.1728 0.6894 0.7998 0.064 Uiso 1 1 calc R . .
C23 C 0.33835(17) 0.40438(16) 1.02033(12) 0.0346(5) Uani 1 1 d . . .
H23A H 0.2732 0.4527 1.0033 0.042 Uiso 1 1 calc R . .
H23B H 0.3585 0.4250 1.0710 0.042 Uiso 1 1 calc R . .
C24 C 0.30889(19) 0.30208(19) 1.05303(15) 0.0450(6) Uani 1 1 d . . .
H24A H 0.2857 0.2831 1.0038 0.068 Uiso 1 1 calc R . .
H24B H 0.2483 0.3035 1.1074 0.068 Uiso 1 1 calc R . .
H24C H 0.3738 0.2542 1.0688 0.068 Uiso 1 1 calc R . .
C25 C 0.59346(17) 0.34579(15) 1.02722(12) 0.0325(4) Uani 1 1 d . . .
H25A H 0.5911 0.2767 1.0543 0.049 Uiso 1 1 calc R . .
H25B H 0.5492 0.3880 1.0716 0.049 Uiso 1 1 calc R . .
H25C H 0.6703 0.3552 1.0118 0.049 Uiso 1 1 calc R . .
N5 N 1.30267(14) 0.12537(11) 0.71146(11) 0.0313(4) Uani 1 1 d . . .
H5 H 1.2722 0.0964 0.7661 0.038 Uiso 1 1 calc R . .
N6 N 1.15593(12) 0.24069(11) 0.84590(10) 0.0237(3) Uani 1 1 d . . .
H6 H 1.1910 0.1862 0.8749 0.028 Uiso 1 1 calc R . .
N7 N 0.89465(12) 0.17531(11) 1.00849(9) 0.0223(3) Uani 1 1 d . . .
H7 H 0.8561 0.2146 0.9693 0.027 Uiso 1 1 calc R . .
N8 N 0.71861(13) 0.09311(11) 0.98887(10) 0.0269(3) Uani 1 1 d . . .
H8 H 0.7384 0.1450 0.9501 0.032 Uiso 1 1 calc R . .
O3 O 1.31144(12) 0.26912(9) 0.61170(9) 0.0321(3) Uani 1 1 d . . .
O4 O 0.75760(11) -0.03384(9) 1.10139(8) 0.0286(3) Uani 1 1 d . . .
C26 C 1.2062(3) -0.0171(2) 0.5209(2) 0.0740(9) Uani 1 1 d . . .
H26A H 1.2636 -0.0599 0.4835 0.111 Uiso 1 1 calc R . .
H26B H 1.1539 0.0235 0.4835 0.111 Uiso 1 1 calc R . .
H26C H 1.1667 -0.0576 0.5737 0.111 Uiso 1 1 calc R . .
C27 C 1.2611(3) 0.05117(19) 0.55603(19) 0.0654(8) Uani 1 1 d . . .
H27A H 1.3017 0.0911 0.5022 0.078 Uiso 1 1 calc R . .
H27B H 1.2022 0.0971 0.5902 0.078 Uiso 1 1 calc R . .
C28 C 1.3388(2) -0.00346(18) 0.61654(19) 0.0528(6) Uani 1 1 d . . .
H28A H 1.3999 -0.0473 0.5818 0.063 Uiso 1 1 calc R . .
H28B H 1.2994 -0.0452 0.6695 0.063 Uiso 1 1 calc R . .
C29 C 1.38649(18) 0.06495(15) 0.65168(15) 0.0389(5) Uani 1 1 d . . .
H29A H 1.4435 0.0255 0.6861 0.047 Uiso 1 1 calc R . .
H29B H 1.4232 0.1085 0.5986 0.047 Uiso 1 1 calc R . .
C30 C 1.26955(15) 0.22301(13) 0.68731(12) 0.0245(4) Uani 1 1 d . . .
C31 C 1.18110(15) 0.27498(12) 0.75200(12) 0.0229(4) Uani 1 1 d . . .
C32 C 1.10754(15) 0.36286(13) 0.73333(12) 0.0235(4) Uani 1 1 d . . .
C33 C 1.03597(15) 0.38062(13) 0.81843(12) 0.0250(4) Uani 1 1 d . . .
C34 C 1.06837(14) 0.30442(13) 0.88635(12) 0.0234(4) Uani 1 1 d . . .
C35 C 1.02420(15) 0.28869(13) 0.98865(12) 0.0266(4) Uani 1 1 d . . .
H35A H 1.0832 0.2916 1.0193 0.032 Uiso 1 1 calc R . .
H35B H 0.9621 0.3440 1.0030 0.032 Uiso 1 1 calc R . .
C36 C 0.98429(14) 0.19391(13) 1.02957(11) 0.0237(4) Uani 1 1 d . . .
C37 C 1.02261(15) 0.11545(13) 1.09353(12) 0.0247(4) Uani 1 1 d . . .
C38 C 0.95189(15) 0.04640(13) 1.11195(11) 0.0243(4) Uani 1 1 d . . .
C39 C 0.87285(14) 0.08497(12) 1.05805(11) 0.0223(4) Uani 1 1 d . . .
C40 C 0.78065(15) 0.04449(12) 1.05093(11) 0.0232(4) Uani 1 1 d . . .
C41 C 0.61908(16) 0.06124(15) 0.98473(14) 0.0318(4) Uani 1 1 d . . .
H41A H 0.5631 0.0697 1.0422 0.038 Uiso 1 1 calc R . .
H41B H 0.6376 -0.0097 0.9805 0.038 Uiso 1 1 calc R . .
C42 C 0.57020(16) 0.11932(14) 0.90272(14) 0.0313(4) Uani 1 1 d . . .
H42A H 0.4965 0.1037 0.9091 0.038 Uiso 1 1 calc R . .
H42B H 0.5593 0.1905 0.9039 0.038 Uiso 1 1 calc R . .
C43 C 0.64084(18) 0.09874(15) 0.81017(14) 0.0356(5) Uani 1 1 d . . .
H43A H 0.6535 0.0273 0.8092 0.043 Uiso 1 1 calc R . .
H43B H 0.7138 0.1163 0.8026 0.043 Uiso 1 1 calc R . .
C44 C 0.5881(2) 0.15593(18) 0.72944(17) 0.0518(6) Uani 1 1 d . . .
H44A H 0.5128 0.1441 0.7396 0.078 Uiso 1 1 calc R . .
H44B H 0.6323 0.1339 0.6724 0.078 Uiso 1 1 calc R . .
H44C H 0.5853 0.2265 0.7245 0.078 Uiso 1 1 calc R . .
C45 C 1.09752(16) 0.42674(14) 0.64138(13) 0.0295(4) Uani 1 1 d . . .
H45A H 1.1341 0.4826 0.6325 0.044 Uiso 1 1 calc R . .
H45B H 1.0191 0.4512 0.6395 0.044 Uiso 1 1 calc R . .
H45C H 1.1328 0.3879 0.5923 0.044 Uiso 1 1 calc R . .
C46 C 0.94485(16) 0.46923(15) 0.83059(15) 0.0343(4) Uani 1 1 d . . .
H46A H 0.8928 0.4551 0.8900 0.041 Uiso 1 1 calc R . .
H46B H 0.9033 0.4825 0.7807 0.041 Uiso 1 1 calc R . .
C47 C 0.9894(2) 0.56023(17) 0.8290(2) 0.0548(7) Uani 1 1 d . . .
H47A H 1.0231 0.5502 0.8824 0.082 Uiso 1 1 calc R . .
H47B H 0.9285 0.6176 0.8311 0.082 Uiso 1 1 calc R . .
H47C H 1.0452 0.5716 0.7723 0.082 Uiso 1 1 calc R . .
C48 C 1.11869(16) 0.10539(15) 1.13772(14) 0.0331(4) Uani 1 1 d . . .
H48A H 1.1677 0.1503 1.0992 0.040 Uiso 1 1 calc R . .
H48B H 1.1618 0.0372 1.1395 0.040 Uiso 1 1 calc R . .
C49 C 1.0843(2) 0.12848(19) 1.23522(15) 0.0454(6) Uani 1 1 d . . .
H49A H 1.0460 0.1973 1.2336 0.068 Uiso 1 1 calc R . .
H49B H 1.1503 0.1178 1.2611 0.068 Uiso 1 1 calc R . .
H49C H 1.0346 0.0852 1.2736 0.068 Uiso 1 1 calc R . .
C50 C 0.96567(18) -0.05012(14) 1.17659(14) 0.0338(4) Uani 1 1 d . . .
H50A H 0.9129 -0.0442 1.2352 0.051 Uiso 1 1 calc R . .
H50B H 1.0413 -0.0679 1.1874 0.051 Uiso 1 1 calc R . .
H50C H 0.9518 -0.1013 1.1495 0.051 Uiso 1 1 calc R . .

loop_
_atom_site_aniso_label
_atom_site_aniso_U_11
_atom_site_aniso_U_22
_atom_site_aniso_U_33
_atom_site_aniso_U_23
_atom_site_aniso_U_13
_atom_site_aniso_U_12
N1 0.0350(8) 0.0236(8) 0.0139(7) -0.0008(6) -0.0056(6) -0.0077(6)
N2 0.0248(7) 0.0194(7) 0.0163(7) -0.0009(5) -0.0059(6) -0.0026(6)
N3 0.0284(8) 0.0223(7) 0.0138(7) 0.0012(5) -0.0077(6) -0.0041(6)
N4 0.0267(8) 0.0269(8) 0.0229(8) 0.0036(6) -0.0110(6) -0.0006(6)
O1 0.0277(6) 0.0220(6) 0.0158(6) 0.0004(5) -0.0066(5) -0.0029(5)
O2 0.0301(7) 0.0369(8) 0.0278(7) 0.0099(6) -0.0165(6) -0.0075(6)
C1 0.091(2) 0.0349(12) 0.0493(14) -0.0141(11) -0.0347(14) -0.0016(12)
C2 0.0450(12) 0.0333(11) 0.0272(10) -0.0074(8) -0.0118(8) -0.0067(9)
C3 0.0358(10) 0.0289(10) 0.0247(9) -0.0048(7) -0.0107(8) -0.0056(8)
C4 0.0411(11) 0.0280(9) 0.0183(9) -0.0040(7) -0.0084(7) -0.0081(8)
C5 0.0193(8) 0.0226(8) 0.0169(8) -0.0022(7) -0.0054(6) -0.0001(6)
C6 0.0204(8) 0.0211(8) 0.0156(8) 0.0004(6) -0.0067(6) -0.0005(6)
C7 0.0220(8) 0.0217(8) 0.0191(8) -0.0023(7) -0.0075(7) 0.0004(7)
C8 0.0238(9) 0.0253(9) 0.0204(8) -0.0052(7) -0.0088(7) 0.0006(7)
C9 0.0204(8) 0.0267(9) 0.0159(8) -0.0037(7) -0.0061(6) 0.0008(7)
C10 0.0270(9) 0.0312(10) 0.0160(8) -0.0004(7) -0.0063(7) -0.0040(7)
C11 0.0295(9) 0.0200(8) 0.0173(8) -0.0011(6) -0.0074(7) -0.0035(7)
C12 0.0348(10) 0.0240(9) 0.0174(8) -0.0018(7) -0.0085(7) -0.0023(7)
C13 0.0366(10) 0.0206(8) 0.0199(8) -0.0013(7) -0.0129(7) -0.0048(7)
C14 0.0302(9) 0.0199(8) 0.0203(8) 0.0012(6) -0.0129(7) -0.0050(7)
C15 0.0288(9) 0.0213(8) 0.0244(9) 0.0038(7) -0.0120(7) -0.0091(7)
C16 0.0242(9) 0.0303(10) 0.0342(10) 0.0022(8) -0.0103(8) -0.0017(7)
C17 0.0276(10) 0.0360(11) 0.0324(10) -0.0063(8) -0.0089(8) 0.0002(8)
C18 0.0339(11) 0.0407(12) 0.0465(13) -0.0124(10) -0.0069(9) 0.0020(9)
C19 0.0517(15) 0.080(2) 0.0472(15) -0.0229(14) 0.0022(12) 0.0064(13)
C20 0.0364(10) 0.0207(9) 0.0248(9) -0.0021(7) -0.0115(8) -0.0037(7)
C21 0.0390(11) 0.0306(10) 0.0223(9) -0.0086(8) -0.0100(8) -0.0046(8)
C22 0.0445(12) 0.0392(12) 0.0437(12) -0.0224(10) 0.0006(10) -0.0042(10)
C23 0.0387(11) 0.0452(12) 0.0162(9) -0.0064(8) -0.0076(8) 0.0019(9)
C24 0.0407(12) 0.0669(15) 0.0272(10) -0.0047(10) -0.0005(9) -0.0201(11)
C25 0.0428(11) 0.0353(10) 0.0209(9) -0.0033(8) -0.0155(8) -0.0023(8)
N5 0.0416(9) 0.0199(8) 0.0248(8) -0.0004(6) 0.0001(7) -0.0021(7)
N6 0.0290(8) 0.0190(7) 0.0203(7) 0.0010(6) -0.0060(6) -0.0025(6)
N7 0.0260(8) 0.0224(7) 0.0173(7) 0.0006(6) -0.0081(6) -0.0021(6)
N8 0.0306(8) 0.0230(8) 0.0265(8) 0.0057(6) -0.0102(6) -0.0089(6)
O3 0.0437(8) 0.0235(7) 0.0229(7) 0.0002(5) -0.0005(6) -0.0059(6)
O4 0.0363(7) 0.0207(6) 0.0249(7) 0.0040(5) -0.0060(5) -0.0054(5)
C26 0.096(2) 0.0523(16) 0.083(2) -0.0213(15) -0.0466(19) 0.0068(15)
C27 0.105(2) 0.0372(13) 0.0491(15) -0.0125(11) -0.0215(15) 0.0061(14)
C28 0.0627(16) 0.0369(12) 0.0538(14) -0.0149(11) -0.0081(12) 0.0025(11)
C29 0.0427(12) 0.0271(10) 0.0393(11) -0.0093(9) 0.0010(9) 0.0009(9)
C30 0.0308(9) 0.0202(8) 0.0212(9) -0.0010(7) -0.0058(7) -0.0044(7)
C31 0.0289(9) 0.0204(8) 0.0195(8) 0.0003(7) -0.0073(7) -0.0059(7)
C32 0.0274(9) 0.0204(8) 0.0242(9) -0.0005(7) -0.0097(7) -0.0056(7)
C33 0.0245(9) 0.0239(9) 0.0276(9) -0.0041(7) -0.0080(7) -0.0042(7)
C34 0.0250(9) 0.0221(9) 0.0239(9) -0.0043(7) -0.0054(7) -0.0054(7)
C35 0.0308(10) 0.0277(9) 0.0230(9) -0.0064(7) -0.0046(7) -0.0084(7)
C36 0.0255(9) 0.0274(9) 0.0177(8) -0.0061(7) -0.0040(7) -0.0027(7)
C37 0.0248(9) 0.0271(9) 0.0206(8) -0.0065(7) -0.0052(7) 0.0009(7)
C38 0.0289(9) 0.0229(9) 0.0175(8) -0.0036(7) -0.0048(7) 0.0022(7)
C39 0.0268(9) 0.0190(8) 0.0183(8) -0.0023(6) -0.0043(7) -0.0002(7)
C40 0.0277(9) 0.0206(8) 0.0179(8) -0.0030(7) -0.0034(7) -0.0001(7)
C41 0.0311(10) 0.0309(10) 0.0345(10) 0.0025(8) -0.0087(8) -0.0136(8)
C42 0.0288(10) 0.0275(10) 0.0411(11) 0.0003(8) -0.0154(8) -0.0092(8)
C43 0.0433(12) 0.0295(10) 0.0378(11) -0.0013(8) -0.0202(9) -0.0064(9)
C44 0.0755(18) 0.0417(13) 0.0470(14) -0.0025(11) -0.0357(13) -0.0089(12)
C45 0.0332(10) 0.0275(9) 0.0272(10) 0.0017(8) -0.0123(8) -0.0043(8)
C46 0.0286(10) 0.0313(10) 0.0385(11) -0.0065(8) -0.0076(8) 0.0039(8)
C47 0.0567(15) 0.0297(12) 0.0751(18) -0.0208(12) -0.0093(13) 0.0031(10)
C48 0.0296(10) 0.0359(11) 0.0333(10) -0.0045(8) -0.0132(8) 0.0004(8)
C49 0.0476(13) 0.0578(14) 0.0371(12) -0.0124(10) -0.0222(10) -0.0042(11)
C50 0.0413(11) 0.0256(10) 0.0330(10) 0.0022(8) -0.0173(9) -0.0005(8)

loop_
_atom_type_symbol
_atom_type_description
_atom_type_scat_dispersion_real
_atom_type_scat_dispersion_imag
_atom_type_scat_source
C C 0.0033 0.0016 'International Tables Vol C Tables 4.2.6.8 and 6.1.1.4'
H H 0.0000 0.0000 'International Tables Vol C Tables 4.2.6.8 and 6.1.1.4'
N N 0.0061 0.0033 'International Tables Vol C Tables 4.2.6.8 and 6.1.1.4'
O O 0.0106 0.0060 'International Tables Vol C Tables 4.2.6.8 and 6.1.1.4'

loop_
_geom_angle_atom_site_label_1
_geom_angle_atom_site_label_2
_geom_angle_atom_site_label_3
_geom_angle
_geom_angle_site_symmetry_1
_geom_angle_site_symmetry_3
_geom_angle_publ_flag
C5 N1 C4 121.89(14) . . ?
C9 N2 C6 109.43(14) . . ?
C11 N3 C14 109.77(14) . . ?
C15 N4 C16 121.69(15) . . ?
C1 C2 C3 112.82(17) . . ?
C4 C3 C2 111.72(15) . . ?
N1 C4 C3 111.11(14) . . ?
O1 C5 N1 121.17(15) . . ?
O1 C5 C6 119.68(15) . . ?
N1 C5 C6 119.12(15) . . ?
N2 C6 C7 107.76(14) . . ?
N2 C6 C5 123.62(15) . . ?
C7 C6 C5 128.54(15) . . ?
C6 C7 C8 107.07(15) . . ?
C6 C7 C20 127.27(15) . . ?
C8 C7 C20 125.66(16) . . ?
C9 C8 C7 107.43(15) . . ?
C9 C8 C21 125.07(16) . . ?
C7 C8 C21 127.45(16) . . ?
N2 C9 C8 108.30(14) . . ?
N2 C9 C10 121.81(16) . . ?
C8 C9 C10 129.88(16) . . ?
C9 C10 C11 114.29(15) . . ?
N3 C11 C12 108.37(15) . . ?
N3 C11 C10 122.06(15) . . ?
C12 C11 C10 129.41(16) . . ?
C11 C12 C13 107.42(16) . . ?
C11 C12 C23 125.57(17) . . ?
C13 C12 C23 126.55(16) . . ?
C14 C13 C12 107.40(15) . . ?
C14 C13 C25 127.66(17) . . ?
C12 C13 C25 124.94(17) . . ?
N3 C14 C13 107.04(15) . . ?
N3 C14 C15 123.14(15) . . ?
C13 C14 C15 128.75(16) . . ?
O2 C15 N4 120.44(17) . . ?
O2 C15 C14 120.81(16) . . ?
N4 C15 C14 118.66(15) . . ?
N4 C16 C17 110.58(15) . . ?
C16 C17 C18 112.54(16) . . ?
C19 C18 C17 112.80(19) . . ?
C8 C21 C22 113.15(16) . . ?
C12 C23 C24 110.48(17) . . ?
C30 N5 C29 123.29(16) . . ?
C34 N6 C31 109.47(14) . . ?
C36 N7 C39 109.65(14) . . ?
C40 N8 C41 121.18(15) . . ?
C28 C27 C26 113.6(2) . . ?
C27 C28 C29 111.9(2) . . ?
N5 C29 C28 112.58(19) . . ?
O3 C30 N5 121.65(16) . . ?
O3 C30 C31 120.22(16) . . ?
N5 C30 C31 118.12(15) . . ?
N6 C31 C32 107.73(15) . . ?
N6 C31 C30 123.79(15) . . ?
C32 C31 C30 128.47(16) . . ?
C31 C32 C33 106.91(15) . . ?
C31 C32 C45 128.39(16) . . ?
C33 C32 C45 124.61(16) . . ?
C34 C33 C32 107.72(16) . . ?
C34 C33 C46 127.29(17) . . ?
C32 C33 C46 124.95(17) . . ?
N6 C34 C33 108.15(15) . . ?
N6 C34 C35 121.87(16) . . ?
C33 C34 C35 129.94(16) . . ?
C36 C35 C34 115.83(14) . . ?
N7 C36 C37 108.52(16) . . ?
N7 C36 C35 121.22(15) . . ?
C37 C36 C35 130.21(17) . . ?
C36 C37 C38 107.26(16) . . ?
C36 C37 C48 126.97(17) . . ?
C38 C37 C48 125.75(17) . . ?
C39 C38 C37 107.11(15) . . ?
C39 C38 C50 128.44(17) . . ?
C37 C38 C50 124.43(17) . . ?
N7 C39 C38 107.46(15) . . ?
N7 C39 C40 122.81(15) . . ?
C38 C39 C40 129.73(16) . . ?
O4 C40 N8 119.49(16) . . ?
O4 C40 C39 121.66(16) . . ?
N8 C40 C39 118.85(15) . . ?
N8 C41 C42 111.92(15) . . ?
C43 C42 C41 114.12(17) . . ?
C42 C43 C44 112.87(19) . . ?
C33 C46 C47 111.95(17) . . ?
C37 C48 C49 113.46(17) . . ?

loop_
_geom_bond_atom_site_label_1
_geom_bond_atom_site_label_2
_geom_bond_distance
_geom_bond_site_symmetry_2
_geom_bond_publ_flag
N1 C5 1.337(2) . ?
N1 C4 1.459(2) . ?
N2 C9 1.362(2) . ?
N2 C6 1.384(2) . ?
N3 C11 1.355(2) . ?
N3 C14 1.391(2) . ?
N4 C15 1.342(2) . ?
N4 C16 1.460(2) . ?
O1 C5 1.257(2) . ?
O2 C15 1.252(2) . ?
C1 C2 1.512(3) . ?
C2 C3 1.526(3) . ?
C3 C4 1.510(3) . ?
C5 C6 1.459(2) . ?
C6 C7 1.389(2) . ?
C7 C8 1.418(2) . ?
C7 C20 1.500(2) . ?
C8 C9 1.386(3) . ?
C8 C21 1.504(2) . ?
C9 C10 1.500(2) . ?
C10 C11 1.506(2) . ?
C11 C12 1.388(2) . ?
C12 C13 1.414(3) . ?
C12 C23 1.499(3) . ?
C13 C14 1.393(3) . ?
C13 C25 1.507(2) . ?
C14 C15 1.458(3) . ?
C16 C17 1.517(3) . ?
C17 C18 1.524(3) . ?
C18 C19 1.516(3) . ?
C21 C22 1.526(3) . ?
C23 C24 1.530(3) . ?
N5 C30 1.343(2) . ?
N5 C29 1.457(2) . ?
N6 C34 1.364(2) . ?
N6 C31 1.386(2) . ?
N7 C36 1.355(2) . ?
N7 C39 1.388(2) . ?
N8 C40 1.347(2) . ?
N8 C41 1.462(2) . ?
O3 C30 1.250(2) . ?
O4 C40 1.255(2) . ?
C26 C27 1.566(4) . ?
C27 C28 1.483(4) . ?
C28 C29 1.506(3) . ?
C30 C31 1.466(2) . ?
C31 C32 1.389(2) . ?
C32 C33 1.420(3) . ?
C32 C45 1.507(2) . ?
C33 C34 1.383(3) . ?
C33 C46 1.502(3) . ?
C34 C35 1.503(2) . ?
C35 C36 1.500(2) . ?
C36 C37 1.387(3) . ?
C37 C38 1.421(3) . ?
C37 C48 1.500(3) . ?
C38 C39 1.391(2) . ?
C38 C50 1.500(2) . ?
C39 C40 1.459(3) . ?
C41 C42 1.521(3) . ?
C42 C43 1.517(3) . ?
C43 C44 1.526(3) . ?
C46 C47 1.522(3) . ?
C48 C49 1.525(3) . ?

loop_
_geom_hbond_atom_site_label_D
_geom_hbond_atom_site_label_H
_geom_hbond_atom_site_label_A
_geom_hbond_distance_DH
_geom_hbond_distance_HA
_geom_hbond_distance_DA
_geom_hbond_angle_DHA
_geom_hbond_site_symmetry_A
N1 H1 O3 0.88 2.01 2.8828(19) 172.8 1_455
N2 H2 O3 0.88 2.14 2.996(2) 163.5 1_455
N3 H3 O1 0.88 1.96 2.8207(18) 165.8 2_666
N4 H4 O1 0.88 2.02 2.8370(19) 155.0 2_666
N5 H5 O4 0.88 2.00 2.852(2) 163.9 2_757
N6 H6 O4 0.88 2.08 2.8848(19) 151.5 2_757
N7 H7 O2 0.88 1.91 2.7796(18) 169.3 .
N8 H8 O2 0.88 2.12 2.996(2) 172.4 .
